data_4079137
loop_
_publ_author_name
'Gargir, Moti'
'Ben-David, Yehoshua'
'Leitus, Gregory'
'Diskin-Posner, Yael'
'Shimon, Linda J. W.'
'Milstein, David'

_publ_section_title
;
 PNS-Type Ruthenium Pincer Complexes
;
_journal_issue 17
_journal_name_full Organometallics
_journal_page_first 6207
_journal_paper_doi 10.1021/om300516j
_journal_volume 31
_journal_year 2012
_chemical_formula_moiety 'C20 H35 Cl N O P Ru S, C H2 Cl2'
_chemical_formula_sum 'C21 H37 Cl3 N O P Ru S'
_chemical_formula_weight 589.97
_chemical_name_systematic
; 
 ? 
;
_space_group_IT_number 14
_symmetry_cell_setting monoclinic
_symmetry_space_group_name_Hall '-P 2ybc'
_symmetry_space_group_name_H-M 'P 1 21/c 1'
_atom_sites_solution_hydrogens geom
_atom_sites_solution_primary direct
_atom_sites_solution_secondary difmap
_audit_creation_method SHELXL-97
_cell_angle_alpha 90.00
_cell_angle_beta 107.8200(10)
_cell_angle_gamma 90.00
_cell_formula_units_Z 4
_cell_length_a 14.3896(2)
_cell_length_b 11.5377(2)
_cell_length_c 16.7832(3)
_cell_measurement_reflns_used 2.177
_cell_measurement_temperature 100(2)
_cell_measurement_theta_max 33.013
_cell_volume 2652.71(8)
_computing_cell_refinement 'APEX 2'
_computing_data_collection 'APEX 2'
_computing_data_reduction 'APEX 2'
_computing_structure_refinement 'SHELXL-97 (Sheldrick, 1997)'
_computing_structure_solution 'SHELXS-97 (Sheldrick, 1990)'
_diffrn_ambient_temperature 100(2)
_diffrn_measured_fraction_theta_full 0.994
_diffrn_measured_fraction_theta_max 0.994
_diffrn_measurement_device_type 'Bruker APEX II Kappa CCD'
_diffrn_measurement_method 'Phi and omega scans'
_diffrn_radiation_monochromator graphite
_diffrn_radiation_source 'fine-focus sealed tube'
_diffrn_radiation_type MoK\a
_diffrn_radiation_wavelength 0.71073
_diffrn_reflns_av_R_equivalents 0.0385
_diffrn_reflns_av_sigmaI/netI 0.0392
_diffrn_reflns_limit_h_max 22
_diffrn_reflns_limit_h_min -22
_diffrn_reflns_limit_k_max 17
_diffrn_reflns_limit_k_min -15
_diffrn_reflns_limit_l_max 25
_diffrn_reflns_limit_l_min -23
_diffrn_reflns_number 39228
_diffrn_reflns_theta_full 33.17
_diffrn_reflns_theta_max 33.17
_diffrn_reflns_theta_min 1.49
_exptl_absorpt_coefficient_mu 1.045
_exptl_absorpt_correction_T_max 0.9496
_exptl_absorpt_correction_T_min 0.8182
_exptl_absorpt_correction_type numerical
_exptl_absorpt_process_details 'SHELXL-97 (Sheldrick, 1997)'
_exptl_crystal_colour colorless
_exptl_crystal_density_diffrn 1.477
_exptl_crystal_density_method 'not measured'
_exptl_crystal_description plate
_exptl_crystal_F_000 1216
_exptl_crystal_size_max 0.20
_exptl_crystal_size_mid 0.20
_exptl_crystal_size_min 0.05
_refine_diff_density_max 1.219
_refine_diff_density_min -1.143
_refine_diff_density_rms 0.116
_refine_ls_extinction_method none
_refine_ls_goodness_of_fit_ref 1.168
_refine_ls_hydrogen_treatment mixed
_refine_ls_matrix_type full
_refine_ls_number_parameters 280
_refine_ls_number_reflns 10091
_refine_ls_number_restraints 0
_refine_ls_restrained_S_all 1.168
_refine_ls_R_factor_all 0.0552
_refine_ls_R_factor_gt 0.0415
_refine_ls_shift/su_max 0.001
_refine_ls_shift/su_mean 0.000
_refine_ls_structure_factor_coef Fsqd
_refine_ls_weighting_details 'calc w=1/[\s^2^(Fo^2^)+(0.0148P)^2^+5.5756P] where P=(Fo^2^+2Fc^2^)/3'
_refine_ls_weighting_scheme calc
_refine_ls_wR_factor_gt 0.0841
_refine_ls_wR_factor_ref 0.0887
_reflns_number_gt 8357
_reflns_number_total 10091
_reflns_threshold_expression >2sigma(I)
_cod_data_source_file om300516j_si_001.cif
_cod_data_source_block compound2
_cod_depositor_comments
;
The following automatic conversions were performed:

'_symmetry_cell_setting' value 'Monoclinic' changed to 'monoclinic'
according to /home/saulius/struct/CIF-dictionaries/cif_core.dic
dictionary named 'cif_core.dic' version 2.4.2 from 2011-04-26.

Automatic conversion script
Id: cif_fix_values 1891 2012-01-12 08:04:46Z andrius 
;
_cod_original_sg_symbol_Hall -P2ybc
_cod_original_sg_symbol_H-M P2(1)/c
_cod_database_code 4079137

loop_
_symmetry_equiv_pos_as_xyz
'x, y, z'
'-x, y+1/2, -z+1/2'
'-x, -y, -z'
'x, -y-1/2, z-1/2'

loop_
_atom_site_label
_atom_site_type_symbol
_atom_site_fract_x
_atom_site_fract_y
_atom_site_fract_z
_atom_site_U_iso_or_equiv
_atom_site_adp_type
_atom_site_occupancy
_atom_site_symmetry_multiplicity
_atom_site_calc_flag
_atom_site_refinement_flags
_atom_site_disorder_assembly
_atom_site_disorder_group
Ru1 Ru 0.265573(12) 0.257758(15) 0.240359(11) 0.01052(4) Uani 1 1 d . . .
H1 H 0.207(3) 0.336(3) 0.272(2) 0.033(9) Uiso 1 1 d . . .
S1 S 0.34280(4) 0.40117(5) 0.17891(3) 0.01336(10) Uani 1 1 d . . .
P1 P 0.22182(4) 0.14023(5) 0.33309(4) 0.01334(11) Uani 1 1 d . . .
Cl1 Cl 0.37238(4) 0.12872(5) 0.17939(4) 0.01600(10) Uani 1 1 d . . .
N1 N 0.38540(14) 0.29641(17) 0.34855(12) 0.0134(3) Uani 1 1 d . . .
C2 C 0.28840(17) 0.2149(2) 0.43157(15) 0.0165(4) Uani 1 1 d . . .
H2A H 0.2459 0.2752 0.4439 0.020 Uiso 1 1 calc R . .
H2B H 0.3045 0.1583 0.4782 0.020 Uiso 1 1 calc R . .
C3 C 0.38069(16) 0.2698(2) 0.42597(14) 0.0147(4) Uani 1 1 d . . .
C4 C 0.45708(19) 0.2981(2) 0.49741(15) 0.0193(5) Uani 1 1 d . . .
H4 H 0.4535 0.2787 0.5514 0.023 Uiso 1 1 calc R . .
C5 C 0.53794(18) 0.3547(2) 0.48866(15) 0.0196(5) Uani 1 1 d . . .
H5 H 0.5911 0.3732 0.5367 0.024 Uiso 1 1 calc R . .
C6 C 0.54127(17) 0.3845(2) 0.40958(15) 0.0175(4) Uani 1 1 d . . .
H6 H 0.5959 0.4248 0.4028 0.021 Uiso 1 1 calc R . .
C7 C 0.46347(16) 0.3544(2) 0.34048(14) 0.0144(4) Uani 1 1 d . . .
C8 C 0.46400(16) 0.3846(2) 0.25344(14) 0.0148(4) Uani 1 1 d . . .
H8A H 0.4991 0.3231 0.2332 0.018 Uiso 1 1 calc R . .
H8B H 0.5005 0.4578 0.2556 0.018 Uiso 1 1 calc R . .
C9 C 0.09134(17) 0.1403(2) 0.33444(16) 0.0178(4) Uani 1 1 d . . .
C10 C 0.0808(2) 0.1106(3) 0.42074(17) 0.0254(5) Uani 1 1 d . . .
H10A H 0.1211 0.1636 0.4629 0.038 Uiso 1 1 calc R . .
H10B H 0.1022 0.0306 0.4355 0.038 Uiso 1 1 calc R . .
H10C H 0.0123 0.1186 0.4187 0.038 Uiso 1 1 calc R . .
C11 C 0.0316(2) 0.0540(2) 0.26845(18) 0.0251(5) Uani 1 1 d . . .
H11A H -0.0381 0.0645 0.2612 0.038 Uiso 1 1 calc R . .
H11B H 0.0508 -0.0254 0.2871 0.038 Uiso 1 1 calc R . .
H11C H 0.0441 0.0679 0.2150 0.038 Uiso 1 1 calc R . .
C12 C 0.04780(18) 0.2612(2) 0.31043(17) 0.0225(5) Uani 1 1 d . . .
H12A H -0.0195 0.2625 0.3126 0.034 Uiso 1 1 calc R . .
H12B H 0.0482 0.2800 0.2536 0.034 Uiso 1 1 calc R . .
H12C H 0.0868 0.3185 0.3497 0.034 Uiso 1 1 calc R . .
C13 C 0.2738(2) -0.0122(2) 0.34904(16) 0.0202(5) Uani 1 1 d . . .
C14 C 0.3852(2) 0.0010(2) 0.37961(17) 0.0247(5) Uani 1 1 d . . .
H14A H 0.4157 -0.0754 0.3826 0.037 Uiso 1 1 calc R . .
H14B H 0.4053 0.0367 0.4353 0.037 Uiso 1 1 calc R . .
H14C H 0.4059 0.0503 0.3405 0.037 Uiso 1 1 calc R . .
C15 C 0.2440(2) -0.0751(2) 0.26453(17) 0.0246(5) Uani 1 1 d . . .
H15A H 0.2648 -0.0295 0.2237 0.037 Uiso 1 1 calc R . .
H15B H 0.1729 -0.0845 0.2448 0.037 Uiso 1 1 calc R . .
H15C H 0.2752 -0.1515 0.2711 0.037 Uiso 1 1 calc R . .
C16 C 0.2438(2) -0.0854(3) 0.41341(19) 0.0313(6) Uani 1 1 d . . .
H16A H 0.1739 -0.1031 0.3919 0.047 Uiso 1 1 calc R . .
H16B H 0.2570 -0.0421 0.4659 0.047 Uiso 1 1 calc R . .
H16C H 0.2811 -0.1578 0.4235 0.047 Uiso 1 1 calc R . .
C17 C 0.30932(17) 0.5521(2) 0.19647(15) 0.0160(4) Uani 1 1 d . . .
C18 C 0.3290(2) 0.5789(2) 0.28894(16) 0.0226(5) Uani 1 1 d . . .
H18A H 0.3017 0.6550 0.2951 0.034 Uiso 1 1 calc R . .
H18B H 0.3996 0.5794 0.3170 0.034 Uiso 1 1 calc R . .
H18C H 0.2984 0.5194 0.3143 0.034 Uiso 1 1 calc R . .
C19 C 0.36817(19) 0.6342(2) 0.15865(17) 0.0213(5) Uani 1 1 d . . .
H19A H 0.3577 0.6137 0.0999 0.032 Uiso 1 1 calc R . .
H19B H 0.4377 0.6274 0.1898 0.032 Uiso 1 1 calc R . .
H19C H 0.3467 0.7142 0.1621 0.032 Uiso 1 1 calc R . .
C20 C 0.20064(18) 0.5609(2) 0.14869(17) 0.0221(5) Uani 1 1 d . . .
H20A H 0.1642 0.5062 0.1725 0.033 Uiso 1 1 calc R . .
H20B H 0.1901 0.5422 0.0896 0.033 Uiso 1 1 calc R . .
H20C H 0.1779 0.6399 0.1533 0.033 Uiso 1 1 calc R . .
C1 C 0.15342(17) 0.2375(2) 0.15208(15) 0.0180(4) Uani 1 1 d . . .
C21 C 0.1592(2) 0.5025(3) 0.52318(19) 0.0319(6) Uani 1 1 d . . .
H21A H 0.1113 0.4386 0.5068 0.038 Uiso 1 1 calc R A 1
H21B H 0.2136 0.4756 0.5716 0.038 Uiso 1 1 calc R A 1
O1 O 0.08152(15) 0.2295(2) 0.09826(13) 0.0311(5) Uani 1 1 d . . .
Cl2 Cl 0.20499(6) 0.53119(8) 0.43982(5) 0.03870(18) Uani 1 1 d . B .
Cl3 Cl 0.10376(12) 0.61998(17) 0.55419(7) 0.0585(7) Uani 0.854(5) 1 d P B 1
Cl3A Cl 0.1487(6) 0.6668(6) 0.5503(4) 0.0367(18) Uiso 0.146(5) 1 d P B 2

loop_
_atom_site_aniso_label
_atom_site_aniso_U_11
_atom_site_aniso_U_22
_atom_site_aniso_U_33
_atom_site_aniso_U_23
_atom_site_aniso_U_13
_atom_site_aniso_U_12
Ru1 0.01207(7) 0.00987(7) 0.00996(7) -0.00001(6) 0.00386(5) -0.00010(6)
S1 0.0158(2) 0.0144(2) 0.0104(2) -0.00010(19) 0.00483(18) -0.00203(18)
P1 0.0152(2) 0.0132(3) 0.0130(3) 0.0010(2) 0.0065(2) 0.00109(19)
Cl1 0.0177(2) 0.0164(2) 0.0151(2) -0.00204(19) 0.00695(19) 0.00160(19)
N1 0.0155(8) 0.0140(8) 0.0109(8) -0.0005(7) 0.0046(7) 0.0008(7)
C2 0.0170(10) 0.0206(11) 0.0137(10) -0.0009(8) 0.0074(8) 0.0009(8)
C3 0.0175(9) 0.0159(10) 0.0116(9) -0.0012(8) 0.0057(7) 0.0025(8)
C4 0.0243(11) 0.0219(11) 0.0112(10) -0.0002(9) 0.0048(9) 0.0018(9)
C5 0.0202(11) 0.0228(12) 0.0136(10) -0.0034(9) 0.0020(8) -0.0014(9)
C6 0.0167(10) 0.0185(11) 0.0164(11) -0.0022(9) 0.0037(8) -0.0005(8)
C7 0.0152(9) 0.0160(10) 0.0130(10) -0.0015(8) 0.0057(8) 0.0009(8)
C8 0.0136(9) 0.0178(10) 0.0134(10) -0.0002(8) 0.0049(7) -0.0012(8)
C9 0.0166(10) 0.0198(11) 0.0186(11) 0.0006(9) 0.0078(8) -0.0033(8)
C10 0.0245(12) 0.0329(14) 0.0240(13) 0.0029(11) 0.0150(10) -0.0012(11)
C11 0.0229(12) 0.0270(13) 0.0269(14) -0.0025(11) 0.0099(10) -0.0067(10)
C12 0.0187(10) 0.0240(12) 0.0273(13) 0.0008(10) 0.0108(9) 0.0031(9)
C13 0.0286(12) 0.0158(11) 0.0186(11) 0.0057(9) 0.0108(9) 0.0061(9)
C14 0.0272(13) 0.0280(13) 0.0195(12) 0.0064(10) 0.0083(10) 0.0126(10)
C15 0.0404(15) 0.0138(10) 0.0241(13) -0.0007(10) 0.0165(11) 0.0023(10)
C16 0.0474(18) 0.0237(13) 0.0292(15) 0.0125(11) 0.0212(13) 0.0091(12)
C17 0.0189(10) 0.0134(10) 0.0165(10) 0.0024(8) 0.0067(8) -0.0005(8)
C18 0.0339(14) 0.0160(11) 0.0194(12) -0.0009(9) 0.0104(10) 0.0011(10)
C19 0.0216(11) 0.0213(12) 0.0204(12) 0.0045(9) 0.0055(9) -0.0041(9)
C20 0.0188(11) 0.0219(12) 0.0258(13) 0.0034(10) 0.0070(9) 0.0012(9)
C1 0.0195(10) 0.0182(11) 0.0169(10) 0.0027(9) 0.0065(8) -0.0007(8)
C21 0.0268(14) 0.0449(18) 0.0246(14) 0.0026(13) 0.0087(11) 0.0080(12)
O1 0.0228(9) 0.0429(13) 0.0217(10) 0.0048(9) -0.0019(7) -0.0045(9)
Cl2 0.0410(4) 0.0474(5) 0.0316(4) -0.0011(3) 0.0169(3) -0.0087(4)
Cl3 0.0529(9) 0.0813(12) 0.0324(6) -0.0159(6) -0.0002(5) 0.0411(9)

loop_
_atom_type_symbol
_atom_type_description
_atom_type_scat_dispersion_real
_atom_type_scat_dispersion_imag
_atom_type_scat_source
C C 0.0033 0.0016 'International Tables Vol C Tables 4.2.6.8 and 6.1.1.4'
H H 0.0000 0.0000 'International Tables Vol C Tables 4.2.6.8 and 6.1.1.4'
N N 0.0061 0.0033 'International Tables Vol C Tables 4.2.6.8 and 6.1.1.4'
O O 0.0106 0.0060 'International Tables Vol C Tables 4.2.6.8 and 6.1.1.4'
P P 0.1023 0.0942 'International Tables Vol C Tables 4.2.6.8 and 6.1.1.4'
S S 0.1246 0.1234 'International Tables Vol C Tables 4.2.6.8 and 6.1.1.4'
Cl Cl 0.1484 0.1585 'International Tables Vol C Tables 4.2.6.8 and 6.1.1.4'
Ru Ru -1.2594 0.8363 'International Tables Vol C Tables 4.2.6.8 and 6.1.1.4'

loop_
_geom_angle_atom_site_label_1
_geom_angle_atom_site_label_2
_geom_angle_atom_site_label_3
_geom_angle
C1 Ru1 N1 172.86(9)
C1 Ru1 P1 96.66(8)
N1 Ru1 P1 82.20(5)
C1 Ru1 S1 98.57(8)
N1 Ru1 S1 82.04(5)
P1 Ru1 S1 163.89(2)
C1 Ru1 Cl1 95.16(8)
N1 Ru1 Cl1 91.95(5)
P1 Ru1 Cl1 104.47(2)
S1 Ru1 Cl1 79.38(2)
C1 Ru1 H1 84.6(14)
N1 Ru1 H1 88.3(14)
P1 Ru1 H1 79.1(14)
S1 Ru1 H1 97.1(14)
Cl1 Ru1 H1 176.4(14)
C8 S1 C17 103.33(11)
C8 S1 Ru1 96.02(8)
C17 S1 Ru1 113.76(8)
C2 P1 C9 103.57(11)
C2 P1 C13 103.36(12)
C9 P1 C13 110.48(11)
C2 P1 Ru1 99.00(8)
C9 P1 Ru1 119.31(8)
C13 P1 Ru1 117.74(8)
C7 N1 C3 119.7(2)
C7 N1 Ru1 119.93(15)
C3 N1 Ru1 120.24(15)
C3 C2 P1 111.54(16)
C3 C2 H2A 109.3
P1 C2 H2A 109.3
C3 C2 H2B 109.3
P1 C2 H2B 109.3
H2A C2 H2B 108.0
N1 C3 C4 120.9(2)
N1 C3 C2 117.4(2)
C4 C3 C2 121.7(2)
C5 C4 C3 119.2(2)
C5 C4 H4 120.4
C3 C4 H4 120.4
C4 C5 C6 119.7(2)
C4 C5 H5 120.1
C6 C5 H5 120.1
C5 C6 C7 118.9(2)
C5 C6 H6 120.6
C7 C6 H6 120.6
N1 C7 C6 121.6(2)
N1 C7 C8 117.7(2)
C6 C7 C8 120.7(2)
C7 C8 S1 113.80(15)
C7 C8 H8A 108.8
S1 C8 H8A 108.8
C7 C8 H8B 108.8
S1 C8 H8B 108.8
H8A C8 H8B 107.7
C12 C9 C10 107.5(2)
C12 C9 C11 107.8(2)
C10 C9 C11 109.8(2)
C12 C9 P1 109.01(16)
C10 C9 P1 113.36(18)
C11 C9 P1 109.26(17)
C9 C10 H10A 109.5
C9 C10 H10B 109.5
H10A C10 H10B 109.5
C9 C10 H10C 109.5
H10A C10 H10C 109.5
H10B C10 H10C 109.5
C9 C11 H11A 109.5
C9 C11 H11B 109.5
H11A C11 H11B 109.5
C9 C11 H11C 109.5
H11A C11 H11C 109.5
H11B C11 H11C 109.5
C9 C12 H12A 109.5
C9 C12 H12B 109.5
H12A C12 H12B 109.5
C9 C12 H12C 109.5
H12A C12 H12C 109.5
H12B C12 H12C 109.5
C15 C13 C14 108.9(2)
C15 C13 C16 109.3(2)
C14 C13 C16 108.1(2)
C15 C13 P1 108.76(17)
C14 C13 P1 106.37(18)
C16 C13 P1 115.19(18)
C13 C14 H14A 109.5
C13 C14 H14B 109.5
H14A C14 H14B 109.5
C13 C14 H14C 109.5
H14A C14 H14C 109.5
H14B C14 H14C 109.5
C13 C15 H15A 109.5
C13 C15 H15B 109.5
H15A C15 H15B 109.5
C13 C15 H15C 109.5
H15A C15 H15C 109.5
H15B C15 H15C 109.5
C13 C16 H16A 109.5
C13 C16 H16B 109.5
H16A C16 H16B 109.5
C13 C16 H16C 109.5
H16A C16 H16C 109.5
H16B C16 H16C 109.5
C18 C17 C20 111.3(2)
C18 C17 C19 110.0(2)
C20 C17 C19 110.4(2)
C18 C17 S1 112.13(17)
C20 C17 S1 104.68(17)
C19 C17 S1 108.16(17)
C17 C18 H18A 109.5
C17 C18 H18B 109.5
H18A C18 H18B 109.5
C17 C18 H18C 109.5
H18A C18 H18C 109.5
H18B C18 H18C 109.5
C17 C19 H19A 109.5
C17 C19 H19B 109.5
H19A C19 H19B 109.5
C17 C19 H19C 109.5
H19A C19 H19C 109.5
H19B C19 H19C 109.5
C17 C20 H20A 109.5
C17 C20 H20B 109.5
H20A C20 H20B 109.5
C17 C20 H20C 109.5
H20A C20 H20C 109.5
H20B C20 H20C 109.5
O1 C1 Ru1 176.7(2)
Cl3 C21 Cl2 114.4(2)
Cl2 C21 Cl3A 94.4(3)
Cl3 C21 H21A 108.7
Cl2 C21 H21A 108.7
Cl3A C21 H21A 133.3
Cl3 C21 H21B 108.7
Cl2 C21 H21B 108.7
Cl3A C21 H21B 102.1
H21A C21 H21B 107.6

loop_
_geom_bond_atom_site_label_1
_geom_bond_atom_site_label_2
_geom_bond_distance
Ru1 C1 1.841(2)
Ru1 N1 2.1338(19)
Ru1 P1 2.2927(6)
Ru1 S1 2.3954(6)
Ru1 Cl1 2.5668(6)
Ru1 H1 1.44(3)
S1 C8 1.819(2)
S1 C17 1.854(2)
P1 C2 1.850(2)
P1 C9 1.885(2)
P1 C13 1.897(2)
N1 C7 1.349(3)
N1 C3 1.357(3)
C2 C3 1.500(3)
C2 H2A 0.9900
C2 H2B 0.9900
C3 C4 1.395(3)
C4 C5 1.381(4)
C4 H4 0.9500
C5 C6 1.386(3)
C5 H5 0.9500
C6 C7 1.387(3)
C6 H6 0.9500
C7 C8 1.504(3)
C8 H8A 0.9900
C8 H8B 0.9900
C9 C12 1.532(4)
C9 C10 1.541(4)
C9 C11 1.541(4)
C10 H10A 0.9800
C10 H10B 0.9800
C10 H10C 0.9800
C11 H11A 0.9800
C11 H11B 0.9800
C11 H11C 0.9800
C12 H12A 0.9800
C12 H12B 0.9800
C12 H12C 0.9800
C13 C15 1.533(4)
C13 C14 1.534(4)
C13 C16 1.535(4)
C14 H14A 0.9800
C14 H14B 0.9800
C14 H14C 0.9800
C15 H15A 0.9800
C15 H15B 0.9800
C15 H15C 0.9800
C16 H16A 0.9800
C16 H16B 0.9800
C16 H16C 0.9800
C17 C18 1.522(4)
C17 C20 1.527(3)
C17 C19 1.532(3)
C18 H18A 0.9800
C18 H18B 0.9800
C18 H18C 0.9800
C19 H19A 0.9800
C19 H19B 0.9800
C19 H19C 0.9800
C20 H20A 0.9800
C20 H20B 0.9800
C20 H20C 0.9800
C1 O1 1.150(3)
C21 Cl3 1.732(3)
C21 Cl2 1.751(3)
C21 Cl3A 1.966(7)
C21 H21A 0.9900
C21 H21B 0.9900

loop_
_geom_torsion_atom_site_label_1
_geom_torsion_atom_site_label_2
_geom_torsion_atom_site_label_3
_geom_torsion_atom_site_label_4
_geom_torsion
C1 Ru1 S1 C8 -163.79(11)
N1 Ru1 S1 C8 23.40(9)
P1 Ru1 S1 C8 35.38(11)
Cl1 Ru1 S1 C8 -70.11(8)
C1 Ru1 S1 C17 88.77(12)
N1 Ru1 S1 C17 -84.04(10)
P1 Ru1 S1 C17 -72.06(12)
Cl1 Ru1 S1 C17 -177.55(9)
C1 Ru1 P1 C2 -149.65(11)
N1 Ru1 P1 C2 23.25(9)
S1 Ru1 P1 C2 11.27(12)
Cl1 Ru1 P1 C2 113.25(8)
C1 Ru1 P1 C9 -38.47(12)
N1 Ru1 P1 C9 134.43(11)
S1 Ru1 P1 C9 122.45(11)
Cl1 Ru1 P1 C9 -135.57(9)
C1 Ru1 P1 C13 100.00(13)
N1 Ru1 P1 C13 -87.10(11)
S1 Ru1 P1 C13 -99.08(12)
Cl1 Ru1 P1 C13 2.90(10)
P1 Ru1 N1 C7 167.72(17)
S1 Ru1 N1 C7 -15.62(16)
Cl1 Ru1 N1 C7 63.38(17)
P1 Ru1 N1 C3 -16.69(16)
S1 Ru1 N1 C3 159.97(17)
Cl1 Ru1 N1 C3 -121.03(16)
C9 P1 C2 C3 -154.87(17)
C13 P1 C2 C3 89.83(18)
Ru1 P1 C2 C3 -31.63(17)
C7 N1 C3 C4 -2.2(3)
Ru1 N1 C3 C4 -177.82(17)
C7 N1 C3 C2 174.7(2)
Ru1 N1 C3 C2 -0.9(3)
P1 C2 C3 N1 23.8(3)
P1 C2 C3 C4 -159.29(19)
N1 C3 C4 C5 0.5(4)
C2 C3 C4 C5 -176.3(2)
C3 C4 C5 C6 1.2(4)
C4 C5 C6 C7 -1.3(4)
C3 N1 C7 C6 2.2(3)
Ru1 N1 C7 C6 177.80(17)
C3 N1 C7 C8 -178.4(2)
Ru1 N1 C7 C8 -2.8(3)
C5 C6 C7 N1 -0.4(4)
C5 C6 C7 C8 -179.9(2)
N1 C7 C8 S1 27.5(3)
C6 C7 C8 S1 -153.07(19)
C17 S1 C8 C7 83.00(18)
Ru1 S1 C8 C7 -33.18(17)
C2 P1 C9 C12 76.98(19)
C13 P1 C9 C12 -172.90(17)
Ru1 P1 C9 C12 -31.7(2)
C2 P1 C9 C10 -42.6(2)
C13 P1 C9 C10 67.5(2)
Ru1 P1 C9 C10 -151.32(16)
C2 P1 C9 C11 -165.41(18)
C13 P1 C9 C11 -55.3(2)
Ru1 P1 C9 C11 85.92(18)
C2 P1 C13 C15 -166.18(18)
C9 P1 C13 C15 83.6(2)
Ru1 P1 C13 C15 -58.3(2)
C2 P1 C13 C14 -48.97(19)
C9 P1 C13 C14 -159.22(16)
Ru1 P1 C13 C14 58.88(18)
C2 P1 C13 C16 70.7(2)
C9 P1 C13 C16 -39.5(2)
Ru1 P1 C13 C16 178.59(19)
C8 S1 C17 C18 -47.7(2)
Ru1 S1 C17 C18 55.15(19)
C8 S1 C17 C20 -168.45(16)
Ru1 S1 C17 C20 -65.62(17)
C8 S1 C17 C19 73.85(18)
Ru1 S1 C17 C19 176.68(14)
